data_7220516
loop_
_publ_author_name
'Pfeiffer, Constance R.'
'Fowler, Drew A.'
'Atwood, Jerry L.'

_publ_section_title
;
 Establishing trends based on solvent system changes in cocrystals
 containing pyrogallol[4]arenes and fluorescent probes rhodamine B and
 pyronin Y
;
_journal_issue 24
_journal_name_full CrystEngComm
_journal_page_first 4475
_journal_paper_doi 10.1039/C5CE00771B
_journal_volume 17
_journal_year 2015
_chemical_formula_moiety 'C40 H48 O12, C28 H30 O3 N2, 2.5(H2 O), 0.5(C2 H3 N1)'
_chemical_formula_sum 'C69 H84.5 N2.5 O17.5'
_chemical_formula_weight 1228.89
_chemical_name_common 'C-propylpyrogallol[4]arene with rhodamine B'
_space_group_IT_number 15
_symmetry_cell_setting monoclinic
_symmetry_Int_Tables_number 15
_symmetry_space_group_name_Hall '-C 2yc'
_symmetry_space_group_name_H-M 'C 1 2/c 1'
_atom_sites_solution_hydrogens geom
_atom_sites_solution_primary direct
_atom_sites_solution_secondary difmap
_audit_creation_method SHELXL-97
_audit_update_record
;
2014-07-07 deposited with the CCDC.
2015-05-14 downloaded from the CCDC.
;
_cell_angle_alpha 90.00
_cell_angle_beta 105.020(5)
_cell_angle_gamma 90.00
_cell_formula_units_Z 8
_cell_length_a 33.339(11)
_cell_length_b 12.549(4)
_cell_length_c 31.947(11)
_cell_measurement_reflns_used 5443
_cell_measurement_temperature 173(2)
_cell_measurement_theta_max 19.4
_cell_measurement_theta_min 2.3
_cell_volume 12909(7)
_computing_cell_refinement 'APEX2 (Bruker AXS, 2008)'
_computing_data_collection 'APEX2 (Bruker AXS, 2008)'
_computing_data_reduction 'APEX2 (Bruker AXS, 2008)'
_computing_molecular_graphics 'X-SEED, Barbour, 2001'
_computing_publication_material 'CIFTAB (Sheldrick, 2013)'
_computing_structure_refinement 'SHELXL-1997 (Sheldrick, 1997'
_computing_structure_solution 'SHELXS-1997 (Sheldrick, 1997)'
_diffrn_ambient_temperature 173(2)
_diffrn_measured_fraction_theta_full 0.978
_diffrn_measured_fraction_theta_max 0.978
_diffrn_measurement_device_type 'Bruker APEXII CCD area detector'
_diffrn_measurement_method 'omega scans'
_diffrn_radiation_monochromator graphite
_diffrn_radiation_type MoK\a
_diffrn_radiation_wavelength 0.71073
_diffrn_reflns_av_R_equivalents 0.0612
_diffrn_reflns_av_sigmaI/netI 0.0429
_diffrn_reflns_limit_h_max 33
_diffrn_reflns_limit_h_min -33
_diffrn_reflns_limit_k_max 12
_diffrn_reflns_limit_k_min -12
_diffrn_reflns_limit_l_max 31
_diffrn_reflns_limit_l_min -31
_diffrn_reflns_number 41181
_diffrn_reflns_theta_full 20.97
_diffrn_reflns_theta_max 20.97
_diffrn_reflns_theta_min 1.32
_diffrn_source 'fine-focus sealed tube'
_diffrn_standards_decay_% 0.0
_exptl_absorpt_coefficient_mu 0.091
_exptl_absorpt_correction_T_max 0.99
_exptl_absorpt_correction_T_min 0.87
_exptl_absorpt_correction_type multi-scan
_exptl_absorpt_process_details
;
 Data were corrected for decay and absorption using the program SADABS 
 (Sheldrick, G. M. (2003). SADABS. Version 2.10. University of
 G\"ottingen, Germany).
;
_exptl_crystal_colour pink
_exptl_crystal_density_diffrn 1.265
_exptl_crystal_density_method 'not measured'
_exptl_crystal_description plate
_exptl_crystal_F_000 5248
_exptl_crystal_size_max 0.05
_exptl_crystal_size_mid 0.03
_exptl_crystal_size_min 0.01
_refine_diff_density_max 1.035
_refine_diff_density_min -0.332
_refine_diff_density_rms 0.086
_refine_ls_extinction_method none
_refine_ls_goodness_of_fit_ref 1.057
_refine_ls_hydrogen_treatment constr
_refine_ls_matrix_type full
_refine_ls_number_parameters 839
_refine_ls_number_reflns 6755
_refine_ls_number_restraints 36
_refine_ls_restrained_S_all 1.079
_refine_ls_R_factor_all 0.1270
_refine_ls_R_factor_gt 0.0839
_refine_ls_shift/su_max 0.000
_refine_ls_shift/su_mean 0.000
_refine_ls_structure_factor_coef Fsqd
_refine_ls_weighting_details 'calc w=1/[\s^2^(Fo^2^)+(0.1673P)^2^+43.0628P] where P=(Fo^2^+2Fc^2^)/3'
_refine_ls_weighting_scheme calc
_refine_ls_wR_factor_gt 0.2358
_refine_ls_wR_factor_ref 0.2875
_reflns_number_gt 4389
_reflns_number_total 6755
_reflns_threshold_expression >2sigma(I)
_cod_data_source_file c5ce00771b1.cif
_cod_data_source_block 2cp52a
_cod_depositor_comments 'Adding full bibliography for 7220511--7220518.cif.'
_cod_original_cell_volume 12909(8)
_cod_original_sg_symbol_H-M 'C 2/c'
_cod_original_formula_sum 'C69 H84.50 N2.50 O17.50'
_cod_database_code 7220516

loop_
_symmetry_equiv_pos_as_xyz
'x, y, z'
'-x, y, -z+1/2'
'x+1/2, y+1/2, z'
'-x+1/2, y+1/2, -z+1/2'
'-x, -y, -z'
'x, -y, z-1/2'
'-x+1/2, -y+1/2, -z'
'x+1/2, -y+1/2, z-1/2'

loop_
_atom_site_label
_atom_site_type_symbol
_atom_site_fract_x
_atom_site_fract_y
_atom_site_fract_z
_atom_site_U_iso_or_equiv
_atom_site_adp_type
_atom_site_occupancy
_atom_site_symmetry_multiplicity
_atom_site_calc_flag
_atom_site_refinement_flags
_atom_site_disorder_assembly
_atom_site_disorder_group
O13 O 0.64465(13) 0.4180(3) 0.68251(14) 0.0525(12) Uani 1 1 d . . .
O9 O 0.42487(16) 0.0888(4) 0.56023(17) 0.0743(14) Uani 1 1 d . . .
H2 H 0.4462 0.0958 0.5809 0.089 Uiso 1 1 calc R . .
O1 O 0.39534(17) 0.4856(4) 0.73969(16) 0.0772(15) Uani 1 1 d . . .
H3 H 0.4175 0.4538 0.7398 0.093 Uiso 1 1 calc R . .
O12 O 0.37117(17) 0.2725(4) 0.73686(17) 0.0768(15) Uani 1 1 d . . .
H4 H 0.3800 0.2178 0.7516 0.092 Uiso 1 1 d . . .
O14 O 0.60564(17) 0.0999(4) 0.69566(17) 0.0793(15) Uani 1 1 d . . .
O8 O 0.48045(17) 0.1957(4) 0.52769(16) 0.0761(15) Uani 1 1 d . . .
H6 H 0.4804 0.1322 0.5385 0.091 Uiso 1 1 d . . .
N2 N 0.78875(16) 0.3513(4) 0.73114(17) 0.0542(14) Uani 1 1 d . . .
C52 C 0.66992(19) 0.2505(5) 0.6629(2) 0.0454(16) Uani 1 1 d . . .
C57 C 0.67664(19) 0.3484(5) 0.6843(2) 0.0469(16) Uani 1 1 d . . .
C50 C 0.59763(19) 0.2972(5) 0.6353(2) 0.0474(16) Uani 1 1 d . . .
O4 O 0.42233(18) 0.8519(4) 0.57816(19) 0.0862(17) Uani 1 1 d . . .
H11 H 0.4327 0.8367 0.6043 0.103 Uiso 1 1 d . . .
C56 C 0.7148(2) 0.3830(5) 0.7071(2) 0.0515(17) Uani 1 1 d . . .
H12 H 0.7177 0.4507 0.7208 0.062 Uiso 1 1 calc R . .
N1 N 0.50340(16) 0.5185(4) 0.63452(18) 0.0571(15) Uani 1 1 d . . .
C51 C 0.6297(2) 0.2257(5) 0.6378(2) 0.0517(17) Uani 1 1 d . . .
O3 O 0.41656(15) 0.7834(4) 0.65733(17) 0.0767(15) Uani 1 1 d . . .
H15 H 0.4224 0.8180 0.6806 0.092 Uiso 1 1 d . . .
C22 C 0.3760(2) 0.1303(5) 0.6388(3) 0.0611(19) Uani 1 1 d . . .
C45 C 0.60537(19) 0.3944(5) 0.6583(2) 0.0476(17) Uani 1 1 d . . .
C6 C 0.3473(2) 0.5147(5) 0.6695(2) 0.0506(17) Uani 1 1 d . . .
O10 O 0.39348(18) 0.0354(4) 0.63032(18) 0.0869(17) Uani 1 1 d . . .
H19 H 0.4173 0.0289 0.6474 0.104 Uiso 1 1 d . . .
C1 C 0.3821(2) 0.5432(6) 0.7019(2) 0.0571(18) Uani 1 1 d . . .
C13 C 0.3756(3) 0.7032(6) 0.5571(2) 0.065(2) Uani 1 1 d . . .
C49 C 0.5560(2) 0.2803(5) 0.6107(2) 0.0522(17) Uani 1 1 d . . .
H22 H 0.5494 0.2169 0.5941 0.063 Uiso 1 1 calc R . .
O11 O 0.4042(2) 0.0931(5) 0.7139(2) 0.0975(19) Uani 1 1 d . . .
H23 H 0.4249 0.1265 0.7286 0.117 Uiso 1 1 calc R . .
C46 C 0.57557(19) 0.4678(5) 0.6586(2) 0.0499(17) Uani 1 1 d . . .
H24 H 0.5823 0.5318 0.6748 0.060 Uiso 1 1 calc R . .
C54 C 0.7430(2) 0.2165(5) 0.6903(2) 0.0546(18) Uani 1 1 d . . .
H25 H 0.7658 0.1690 0.6931 0.066 Uiso 1 1 calc R . .
C48 C 0.5259(2) 0.3516(5) 0.6103(2) 0.0516(17) Uani 1 1 d . . .
H26 H 0.4985 0.3375 0.5935 0.062 Uiso 1 1 calc R . .
C3 C 0.3934(2) 0.6958(5) 0.6616(2) 0.0518(17) Uani 1 1 d . . .
O7 O 0.4597(2) 0.3843(4) 0.4869(2) 0.101(2) Uani 1 1 d . . .
H28 H 0.4800 0.3432 0.4888 0.122 Uiso 1 1 calc R . .
C47 C 0.5343(2) 0.4479(5) 0.6345(2) 0.0519(17) Uani 1 1 d . . .
C55 C 0.7500(2) 0.3178(5) 0.7103(2) 0.0506(17) Uani 1 1 d . . .
C5 C 0.3373(2) 0.5783(5) 0.6326(2) 0.0512(17) Uani 1 1 d . . .
H31 H 0.3142 0.5590 0.6095 0.061 Uiso 1 1 calc R . .
C38 C 0.2770(2) 0.4262(5) 0.6507(2) 0.065(2) Uani 1 1 d . . .
H32A H 0.2746 0.4286 0.6192 0.078 Uiso 1 1 calc R . .
H32B H 0.2663 0.4946 0.6589 0.078 Uiso 1 1 calc R . .
C53 C 0.7047(2) 0.1857(5) 0.6672(2) 0.0543(18) Uani 1 1 d . . .
H33 H 0.7015 0.1179 0.6536 0.065 Uiso 1 1 calc R . .
O2 O 0.43830(18) 0.6569(4) 0.73210(18) 0.0858(16) Uani 1 1 d . . .
H34 H 0.4471 0.7183 0.7290 0.103 Uiso 1 1 calc R . .
C16 C 0.4417(2) 0.2394(6) 0.5239(2) 0.062(2) Uani 1 1 d . . .
C2 C 0.4049(2) 0.6340(5) 0.6979(2) 0.0568(18) Uani 1 1 d . . .
C25 C 0.3416(2) 0.3164(5) 0.6621(2) 0.0547(18) Uani 1 1 d . . .
C4 C 0.3599(2) 0.6691(5) 0.6282(2) 0.0537(18) Uani 1 1 d . . .
C28 C 0.3224(2) 0.4163(5) 0.6746(2) 0.0549(18) Uani 1 1 d . . .
H40 H 0.3237 0.4100 0.7062 0.066 Uiso 1 1 calc R . .
C42 C 0.4614(2) 0.5030(5) 0.6074(3) 0.066(2) Uani 1 1 d . . .
H41A H 0.4629 0.4739 0.5790 0.079 Uiso 1 1 calc R . .
H41B H 0.4473 0.5730 0.6021 0.079 Uiso 1 1 calc R . .
C26 C 0.3366(2) 0.2861(5) 0.6191(2) 0.0560(18) Uani 1 1 d . . .
H42 H 0.3212 0.3317 0.5969 0.067 Uiso 1 1 calc R . .
C62 C 0.62163(19) 0.1239(6) 0.6124(3) 0.062(2) Uani 1 1 d . . .
O6 O 0.4527(3) 0.5989(5) 0.4813(3) 0.147(3) Uani 1 1 d . . .
H6A H 0.4540 0.5321 0.4825 0.177 Uiso 1 1 calc R . .
C27 C 0.3529(2) 0.1928(5) 0.6068(2) 0.0597(19) Uani 1 1 d . . .
C17 C 0.4137(2) 0.1854(5) 0.5414(2) 0.0594(19) Uani 1 1 d . . .
C60 C 0.7958(2) 0.4566(5) 0.7519(2) 0.063(2) Uani 1 1 d . . .
H47A H 0.8216 0.4541 0.7757 0.076 Uiso 1 1 calc R . .
H47B H 0.7726 0.4727 0.7650 0.076 Uiso 1 1 calc R . .
C58 C 0.8260(2) 0.2872(6) 0.7318(2) 0.066(2) Uani 1 1 d . . .
H48A H 0.8498 0.3355 0.7333 0.079 Uiso 1 1 calc R . .
H48B H 0.8211 0.2463 0.7044 0.079 Uiso 1 1 calc R . .
O5 O 0.4704(3) 0.7802(5) 0.5275(3) 0.139(3) Uani 1 1 d . . .
H49 H 0.4747 0.7736 0.5029 0.166 Uiso 1 1 calc R . .
C24 C 0.3648(2) 0.2492(6) 0.6930(2) 0.065(2) Uani 1 1 d . . .
C67 C 0.6087(2) 0.0296(6) 0.6283(3) 0.067(2) Uani 1 1 d . . .
C7 C 0.3488(2) 0.7367(6) 0.5868(2) 0.063(2) Uani 1 1 d . . .
H52 H 0.3569 0.8115 0.5959 0.076 Uiso 1 1 calc R . .
C20 C 0.3911(3) 0.3787(6) 0.4990(2) 0.074(2) Uani 1 1 d . . .
C18 C 0.3748(2) 0.2267(6) 0.5385(2) 0.0611(19) Uani 1 1 d . . .
C8 C 0.4109(3) 0.7607(6) 0.5551(3) 0.075(2) Uani 1 1 d . . .
C12 C 0.3657(3) 0.6134(6) 0.5311(2) 0.069(2) Uani 1 1 d . . .
H56 H 0.3411 0.5753 0.5313 0.083 Uiso 1 1 calc R . .
C41 C 0.4358(2) 0.4293(6) 0.6270(3) 0.083(3) Uani 1 1 d . . .
H57A H 0.4478 0.3575 0.6293 0.124 Uiso 1 1 calc R . .
H57B H 0.4073 0.4271 0.6086 0.124 Uiso 1 1 calc R . .
H57C H 0.4357 0.4550 0.6559 0.124 Uiso 1 1 calc R . .
C39 C 0.2497(2) 0.3363(6) 0.6597(3) 0.076(2) Uani 1 1 d . . .
H58A H 0.2526 0.3316 0.6913 0.091 Uiso 1 1 calc R . .
H58B H 0.2592 0.2679 0.6501 0.091 Uiso 1 1 calc R . .
C21 C 0.3450(2) 0.1625(6) 0.5583(2) 0.072(2) Uani 1 1 d . . .
H59 H 0.3531 0.0859 0.5575 0.087 Uiso 1 1 calc R . .
O15 O 0.5930(2) -0.0719(5) 0.6840(2) 0.117(2) Uani 1 1 d . . .
C11 C 0.3904(3) 0.5759(7) 0.5044(3) 0.086(3) Uani 1 1 d . . .
C63 C 0.6260(2) 0.1278(7) 0.5701(3) 0.083(2) Uani 1 1 d . . .
H62 H 0.6348 0.1919 0.5593 0.100 Uiso 1 1 calc R . .
C68 C 0.6026(2) 0.0246(7) 0.6715(3) 0.075(2) Uani 1 1 d . . .
C19 C 0.3647(3) 0.3211(6) 0.5174(2) 0.072(2) Uani 1 1 d . . .
H64 H 0.3377 0.3492 0.5151 0.087 Uiso 1 1 calc R . .
C23 C 0.3825(2) 0.1564(6) 0.6816(3) 0.071(2) Uani 1 1 d . . .
C43 C 0.5106(2) 0.6144(6) 0.6618(3) 0.083(3) Uani 1 1 d . . .
H66A H 0.5319 0.5988 0.6890 0.099 Uiso 1 1 calc R . .
H66B H 0.4846 0.6341 0.6693 0.099 Uiso 1 1 calc R . .
C40 C 0.2041(2) 0.3536(7) 0.6363(3) 0.090(3) Uani 1 1 d . . .
H67A H 0.1940 0.4184 0.6473 0.135 Uiso 1 1 calc R . .
H67B H 0.1877 0.2924 0.6414 0.135 Uiso 1 1 calc R . .
H67C H 0.2013 0.3611 0.6051 0.135 Uiso 1 1 calc R . .
C15 C 0.4302(3) 0.3341(7) 0.5033(2) 0.074(2) Uani 1 1 d . . .
C9 C 0.4349(3) 0.7264(7) 0.5286(3) 0.095(3) Uani 1 1 d . . .
C14 C 0.3783(4) 0.4818(7) 0.4754(3) 0.100(3) Uani 1 1 d . . .
H70 H 0.3958 0.4870 0.4544 0.120 Uiso 1 1 calc R . .
C29 C 0.3026(2) 0.7399(6) 0.5635(2) 0.077(2) Uani 1 1 d . D .
H72A H 0.2990 0.7820 0.5366 0.092 Uiso 1 1 calc R . .
H72B H 0.2931 0.6664 0.5551 0.092 Uiso 1 1 calc R . .
C59 C 0.8368(3) 0.2109(7) 0.7694(2) 0.087(3) Uani 1 1 d . . .
H73A H 0.8442 0.2511 0.7966 0.131 Uiso 1 1 calc R . .
H73B H 0.8604 0.1667 0.7672 0.131 Uiso 1 1 calc R . .
H73C H 0.8129 0.1651 0.7690 0.131 Uiso 1 1 calc R . .
C66 C 0.6020(2) -0.0603(7) 0.6014(4) 0.093(3) Uani 1 1 d . . .
H75 H 0.5943 -0.1260 0.6118 0.112 Uiso 1 1 calc R . .
C64 C 0.6175(3) 0.0378(11) 0.5436(4) 0.106(3) Uani 1 1 d . . .
H76 H 0.6193 0.0411 0.5145 0.127 Uiso 1 1 calc R . .
C32 C 0.3364(5) 0.4895(9) 0.4493(4) 0.160(5) Uani 1 1 d U . .
H77A H 0.3307 0.5636 0.4388 0.192 Uiso 1 1 calc R . .
H77B H 0.3170 0.4715 0.4671 0.192 Uiso 1 1 calc R . .
C61 C 0.7992(3) 0.5449(7) 0.7215(3) 0.091(3) Uani 1 1 d . . .
H78A H 0.8206 0.5269 0.7065 0.136 Uiso 1 1 calc R . .
H78B H 0.8069 0.6111 0.7378 0.136 Uiso 1 1 calc R . .
H78C H 0.7725 0.5544 0.7001 0.136 Uiso 1 1 calc R . .
C10 C 0.4261(4) 0.6352(8) 0.5059(3) 0.103(3) Uani 1 1 d . . .
C35 C 0.2990(3) 0.1702(9) 0.5334(3) 0.106(3) Uani 1 1 d . . .
H80A H 0.2816 0.1385 0.5511 0.127 Uiso 1 1 calc R . .
H80B H 0.2911 0.2461 0.5285 0.127 Uiso 1 1 calc R . .
C65 C 0.6066(3) -0.0536(11) 0.5597(4) 0.108(4) Uani 1 1 d . . .
H81 H 0.6020 -0.1154 0.5420 0.130 Uiso 1 1 calc R . .
C44 C 0.5246(3) 0.7049(7) 0.6395(4) 0.129(4) Uani 1 1 d . . .
H82A H 0.5495 0.6842 0.6306 0.194 Uiso 1 1 calc R . .
H82B H 0.5311 0.7657 0.6594 0.194 Uiso 1 1 calc R . .
H82C H 0.5025 0.7247 0.6139 0.194 Uiso 1 1 calc R . .
C30 C 0.2752(3) 0.7874(7) 0.5901(3) 0.089(3) Uani 1 1 d . . .
H30A H 0.2808 0.7503 0.6184 0.107 Uiso 1 1 calc R A 1
H30B H 0.2825 0.8634 0.5958 0.107 Uiso 1 1 calc R A 1
C36 C 0.2905(4) 0.1133(12) 0.4904(4) 0.145(5) Uani 1 1 d . . .
H4A H 0.2673 0.1504 0.4700 0.174 Uiso 1 1 calc R . .
H4B H 0.3153 0.1219 0.4791 0.174 Uiso 1 1 calc R . .
C34 C 0.2951(6) 0.4309(13) 0.3831(5) 0.219(8) Uani 1 1 d U . .
H7A H 0.2929 0.3908 0.3563 0.329 Uiso 1 1 calc R . .
H7B H 0.2932 0.5074 0.3767 0.329 Uiso 1 1 calc R . .
H7C H 0.2724 0.4100 0.3958 0.329 Uiso 1 1 calc R . .
C37 C 0.2810(5) 0.0060(12) 0.4893(5) 0.184(6) Uani 1 1 d U . .
H37A H 0.2764 -0.0205 0.4595 0.275 Uiso 1 1 calc R . .
H37B H 0.2557 -0.0044 0.4991 0.275 Uiso 1 1 calc R . .
H37C H 0.3040 -0.0331 0.5084 0.275 Uiso 1 1 calc R . .
C33 C 0.3288(6) 0.4112(11) 0.4091(6) 0.198(7) Uani 1 1 d U . .
H1 H 0.3515 0.4195 0.3945 0.238 Uiso 1 1 calc R . .
H6B H 0.3290 0.3366 0.4193 0.238 Uiso 1 1 calc R . .
O17 O 0.4966(2) 0.9735(6) 0.5585(4) 0.171(4) Uani 1 1 d U . .
O2A O 0.4460(2) 0.8902(3) 0.74198(16) 0.088(2) Uani 0.90 1 d PU B 1
O1A O 0.5000 0.447(2) 0.7500 0.183(10) Uiso 0.50 2 d SP C 3
C31A C 0.2859(9) 0.889(2) 0.6113(9) 0.102(10) Uiso 0.350(17) 1 d P D 2
H31A H 0.2655 0.9074 0.6274 0.153 Uiso 0.350(17) 1 calc PR D 2
H31B H 0.2858 0.9440 0.5895 0.153 Uiso 0.350(17) 1 calc PR D 2
H31C H 0.3136 0.8847 0.6314 0.153 Uiso 0.350(17) 1 calc PR D 2
C31 C 0.2325(4) 0.7791(12) 0.5692(5) 0.103(6) Uani 0.650(17) 1 d P D 1
H31D H 0.2162 0.8108 0.5875 0.154 Uiso 0.650(17) 1 calc PR D 1
H31E H 0.2250 0.7039 0.5640 0.154 Uiso 0.650(17) 1 calc PR D 1
H31F H 0.2267 0.8169 0.5414 0.154 Uiso 0.650(17) 1 calc PR D 1
O3A O 0.5000 0.910(2) 0.7500 0.037(6) Uiso 0.20 2 d SP E 2
C2A C 0.4978(8) 0.098(3) 0.6697(8) 0.117(9) Uani 0.50 1 d P F 1
N1A N 0.5043(4) 0.036(2) 0.6407(11) 0.184(14) Uani 0.50 1 d P F 1
C3A C 0.5032(7) 0.179(4) 0.6969(7) 0.190(18) Uani 0.50 1 d P F 1
H3A1 H 0.5321 0.2033 0.7031 0.285 Uiso 0.50 1 calc PR F 1
H3A2 H 0.4969 0.1565 0.7239 0.285 Uiso 0.50 1 calc PR F 1
H3A3 H 0.4846 0.2374 0.6838 0.285 Uiso 0.50 1 calc PR F 1
O4A O 0.5174(12) 0.294(3) 0.7222(14) 0.168(13) Uiso 0.25 1 d P G 2

loop_
_atom_site_aniso_label
_atom_site_aniso_U_11
_atom_site_aniso_U_22
_atom_site_aniso_U_33
_atom_site_aniso_U_23
_atom_site_aniso_U_13
_atom_site_aniso_U_12
O13 0.039(3) 0.048(3) 0.070(3) -0.016(2) 0.015(2) 0.002(2)
O9 0.083(4) 0.067(3) 0.084(4) 0.011(3) 0.042(3) 0.009(3)
O1 0.101(4) 0.069(3) 0.060(3) 0.023(3) 0.017(3) 0.016(3)
O12 0.108(4) 0.056(3) 0.075(4) 0.024(3) 0.041(3) 0.018(3)
O14 0.095(4) 0.069(4) 0.071(3) -0.005(3) 0.017(3) -0.011(3)
O8 0.092(4) 0.065(3) 0.084(4) -0.013(3) 0.046(3) -0.016(3)
N2 0.042(4) 0.059(4) 0.062(4) -0.001(3) 0.015(3) -0.001(3)
C52 0.040(4) 0.049(4) 0.049(4) -0.009(3) 0.015(3) 0.000(3)
C57 0.042(4) 0.051(4) 0.052(4) -0.001(3) 0.020(3) -0.001(4)
C50 0.042(4) 0.048(4) 0.057(4) -0.008(3) 0.020(3) 0.005(3)
O4 0.115(4) 0.051(3) 0.117(4) 0.011(3) 0.072(4) 0.007(3)
C56 0.044(4) 0.053(4) 0.060(4) -0.005(3) 0.017(3) -0.001(3)
N1 0.044(4) 0.049(3) 0.078(4) -0.012(3) 0.015(3) 0.003(3)
C51 0.058(5) 0.054(4) 0.049(4) -0.009(3) 0.023(4) -0.001(4)
O3 0.076(3) 0.062(3) 0.099(4) 0.014(3) 0.035(3) -0.003(3)
C22 0.075(5) 0.050(5) 0.070(6) 0.006(4) 0.040(4) 0.016(4)
C45 0.037(4) 0.048(4) 0.060(4) -0.008(3) 0.017(3) -0.004(3)
C6 0.061(5) 0.043(4) 0.055(4) -0.001(4) 0.029(4) 0.010(3)
O10 0.107(4) 0.062(3) 0.105(4) 0.014(3) 0.050(3) 0.032(3)
C1 0.070(5) 0.052(4) 0.052(5) 0.009(4) 0.020(4) 0.014(4)
C13 0.099(6) 0.048(4) 0.057(5) 0.016(4) 0.037(4) 0.016(4)
C49 0.048(4) 0.051(4) 0.060(4) -0.013(3) 0.020(4) 0.001(4)
O11 0.111(5) 0.096(4) 0.094(4) 0.030(4) 0.043(4) 0.041(4)
C46 0.046(4) 0.042(4) 0.062(4) -0.012(3) 0.015(4) -0.004(3)
C54 0.046(5) 0.059(5) 0.062(4) -0.008(4) 0.022(4) 0.010(4)
C48 0.047(4) 0.055(4) 0.053(4) -0.012(3) 0.013(3) -0.001(4)
C3 0.060(5) 0.041(4) 0.062(5) 0.008(4) 0.029(4) 0.005(4)
O7 0.150(6) 0.081(4) 0.109(5) 0.003(4) 0.097(5) -0.004(4)
C47 0.053(5) 0.047(4) 0.059(4) 0.000(4) 0.021(4) 0.005(4)
C55 0.043(4) 0.058(5) 0.051(4) 0.007(4) 0.014(3) 0.004(4)
C5 0.055(4) 0.053(4) 0.050(4) 0.004(4) 0.022(3) 0.010(4)
C38 0.075(5) 0.056(4) 0.075(5) -0.001(4) 0.040(4) 0.008(4)
C53 0.052(5) 0.054(4) 0.061(4) -0.012(3) 0.021(4) 0.004(4)
O2 0.088(4) 0.078(4) 0.079(4) 0.013(3) -0.001(3) -0.010(3)
C16 0.068(5) 0.064(5) 0.060(5) -0.024(4) 0.028(4) -0.006(4)
C2 0.064(5) 0.053(5) 0.053(5) 0.004(4) 0.014(4) 0.005(4)
C25 0.065(5) 0.043(4) 0.067(5) 0.015(4) 0.037(4) 0.004(3)
C4 0.065(5) 0.051(4) 0.054(4) 0.013(4) 0.032(4) 0.018(4)
C28 0.066(5) 0.048(4) 0.061(4) 0.006(3) 0.033(4) 0.011(3)
C42 0.050(5) 0.053(4) 0.089(5) -0.008(4) 0.008(4) 0.012(4)
C26 0.065(5) 0.053(4) 0.060(5) -0.002(4) 0.034(4) 0.002(4)
C62 0.038(4) 0.067(5) 0.078(6) -0.030(4) 0.012(4) 0.011(4)
O6 0.257(9) 0.085(4) 0.169(7) 0.015(5) 0.181(7) 0.018(5)
C27 0.068(5) 0.052(4) 0.070(5) 0.001(4) 0.038(4) 0.002(4)
C17 0.083(6) 0.042(4) 0.062(5) -0.007(4) 0.034(4) -0.004(4)
C60 0.047(4) 0.063(5) 0.077(5) -0.002(4) 0.010(4) -0.009(4)
C58 0.037(4) 0.091(5) 0.070(5) -0.003(4) 0.014(3) 0.010(4)
O5 0.199(8) 0.087(4) 0.192(8) 0.025(5) 0.164(7) 0.009(5)
C24 0.085(5) 0.066(5) 0.060(5) 0.003(4) 0.047(4) 0.003(4)
C67 0.052(5) 0.054(5) 0.085(6) -0.029(5) 0.001(4) 0.008(4)
C7 0.072(5) 0.061(5) 0.065(5) 0.009(4) 0.032(4) 0.014(4)
C20 0.120(7) 0.059(5) 0.051(5) -0.016(4) 0.039(5) -0.004(5)
C18 0.064(5) 0.069(5) 0.059(5) -0.021(4) 0.032(4) -0.002(4)
C8 0.105(7) 0.051(5) 0.088(6) 0.014(4) 0.060(5) 0.015(5)
C12 0.089(6) 0.068(5) 0.054(5) 0.018(4) 0.025(4) 0.019(4)
C41 0.054(5) 0.071(5) 0.133(7) -0.023(5) 0.041(5) -0.005(4)
C39 0.079(6) 0.070(5) 0.091(6) 0.003(4) 0.044(5) 0.005(4)
C21 0.083(6) 0.069(5) 0.074(5) -0.008(4) 0.037(5) 0.008(4)
O15 0.133(6) 0.062(4) 0.143(6) 0.004(4) 0.013(4) -0.021(4)
C11 0.137(8) 0.079(6) 0.055(5) 0.017(5) 0.048(5) 0.021(6)
C63 0.073(6) 0.102(7) 0.078(6) -0.037(5) 0.028(4) 0.003(5)
C68 0.062(5) 0.061(6) 0.089(7) -0.016(5) -0.002(4) 0.000(4)
C19 0.107(7) 0.056(5) 0.053(5) -0.007(4) 0.019(5) 0.010(5)
C23 0.092(6) 0.050(5) 0.079(6) 0.030(5) 0.037(5) 0.019(4)
C43 0.059(5) 0.058(5) 0.126(7) -0.037(5) 0.017(5) 0.010(4)
C40 0.072(6) 0.101(7) 0.104(7) 0.000(5) 0.035(5) -0.004(5)
C15 0.117(7) 0.061(5) 0.058(5) -0.010(4) 0.047(5) -0.004(5)
C9 0.141(8) 0.061(6) 0.122(8) 0.026(6) 0.104(7) 0.013(6)
C14 0.177(10) 0.078(6) 0.051(5) 0.008(5) 0.042(6) 0.029(6)
C29 0.090(6) 0.075(5) 0.070(5) 0.014(4) 0.029(5) 0.022(4)
C59 0.093(6) 0.105(6) 0.061(5) 0.004(5) 0.015(4) 0.040(5)
C66 0.065(6) 0.074(6) 0.129(9) -0.037(6) 0.006(5) -0.001(4)
C64 0.083(7) 0.132(9) 0.102(8) -0.065(8) 0.022(6) 0.003(7)
C32 0.243(14) 0.097(8) 0.107(8) -0.014(7) -0.013(9) 0.029(9)
C61 0.100(7) 0.076(6) 0.098(6) 0.007(5) 0.028(5) -0.024(5)
C10 0.173(10) 0.077(7) 0.095(7) 0.020(6) 0.101(7) 0.025(7)
C35 0.087(7) 0.125(8) 0.103(7) -0.043(6) 0.020(6) 0.000(6)
C65 0.080(7) 0.120(9) 0.117(10) -0.075(8) 0.012(6) 0.008(6)
C44 0.105(8) 0.052(6) 0.211(12) -0.013(7) 0.006(8) -0.014(5)
C30 0.106(8) 0.084(6) 0.084(6) 0.018(5) 0.037(6) 0.038(5)
C36 0.126(9) 0.190(14) 0.131(10) -0.064(10) 0.054(8) -0.035(9)
C34 0.256(15) 0.171(13) 0.168(12) 0.006(10) -0.057(11) 0.000(12)
C37 0.223(13) 0.149(11) 0.168(11) -0.019(9) 0.031(10) -0.084(10)
C33 0.238(14) 0.108(9) 0.191(13) -0.017(9) -0.049(11) 0.039(10)
O17 0.097(5) 0.108(5) 0.346(12) 0.002(6) 0.122(6) 0.030(4)
O2A 0.178(6) 0.007(2) 0.054(3) -0.003(2) -0.013(3) 0.011(3)
C31 0.081(12) 0.124(13) 0.097(11) 0.016(9) 0.013(9) 0.041(9)
C2A 0.099(19) 0.17(3) 0.091(18) 0.005(16) 0.034(14) -0.012(17)
N1A 0.014(8) 0.18(2) 0.33(4) 0.15(2) -0.019(14) 0.002(10)
C3A 0.095(17) 0.42(6) 0.067(15) 0.03(2) 0.047(14) 0.08(3)

loop_
_atom_type_symbol
_atom_type_description
_atom_type_scat_dispersion_real
_atom_type_scat_dispersion_imag
_atom_type_scat_source
C C 0.0033 0.0016 'International Tables Vol C Tables 4.2.6.8 and 6.1.1.4'
H H 0.0000 0.0000 'International Tables Vol C Tables 4.2.6.8 and 6.1.1.4'
O O 0.0106 0.0060 'International Tables Vol C Tables 4.2.6.8 and 6.1.1.4'
N N 0.0061 0.0033 'International Tables Vol C Tables 4.2.6.8 and 6.1.1.4'

loop_
_geom_angle_atom_site_label_1
_geom_angle_atom_site_label_2
_geom_angle_atom_site_label_3
_geom_angle
C57 O13 C45 120.4(5)
C17 O9 H2 109.5
C1 O1 H3 109.5
C24 O12 H4 109.4
C16 O8 H6 107.6
C55 N2 C60 121.4(5)
C55 N2 C58 121.8(6)
C60 N2 C58 116.7(5)
C53 C52 C57 116.2(6)
C53 C52 C51 125.0(6)
C57 C52 C51 118.8(6)
C56 C57 O13 115.3(6)
C56 C57 C52 123.5(6)
O13 C57 C52 121.2(5)
C51 C50 C45 119.7(6)
C51 C50 C49 124.4(6)
C45 C50 C49 115.9(6)
C8 O4 H11 109.4
C57 C56 C55 119.8(6)
C57 C56 H12 120.1
C55 C56 H12 120.1
C47 N1 C42 121.7(5)
C47 N1 C43 121.8(6)
C42 N1 C43 116.6(5)
C50 C51 C52 119.9(6)
C50 C51 C62 119.5(6)
C52 C51 C62 120.5(6)
C3 O3 H15 109.5
C27 C22 C23 121.8(6)
C27 C22 O10 122.3(7)
C23 C22 O10 115.9(7)
C46 C45 O13 116.3(5)
C46 C45 C50 123.7(6)
O13 C45 C50 120.0(5)
C1 C6 C5 117.1(6)
C1 C6 C28 120.2(6)
C5 C6 C28 122.7(6)
C22 O10 H19 109.3
O1 C1 C6 122.3(7)
O1 C1 C2 116.8(7)
C6 C1 C2 120.8(6)
C12 C13 C8 117.7(7)
C12 C13 C7 120.7(7)
C8 C13 C7 121.6(7)
C48 C49 C50 121.8(6)
C48 C49 H22 119.1
C50 C49 H22 119.1
C23 O11 H23 109.5
C45 C46 C47 119.1(6)
C45 C46 H24 120.4
C47 C46 H24 120.4
C53 C54 C55 121.5(6)
C53 C54 H25 119.2
C55 C54 H25 119.2
C49 C48 C47 121.3(6)
C49 C48 H26 119.3
C47 C48 H26 119.3
C2 C3 O3 119.9(7)
C2 C3 C4 121.1(6)
O3 C3 C4 119.0(6)
C15 O7 H28 109.5
N1 C47 C46 121.0(6)
N1 C47 C48 120.8(6)
C46 C47 C48 118.2(6)
N2 C55 C56 121.5(6)
N2 C55 C54 121.6(6)
C56 C55 C54 116.9(6)
C6 C5 C4 122.6(6)
C6 C5 H31 118.7
C4 C5 H31 118.7
C28 C38 C39 114.4(6)
C28 C38 H32A 108.7
C39 C38 H32A 108.7
C28 C38 H32B 108.7
C39 C38 H32B 108.7
H32A C38 H32B 107.6
C54 C53 C52 122.1(6)
C54 C53 H33 119.0
C52 C53 H33 119.0
C2 O2 H34 109.5
C15 C16 O8 121.9(7)
C15 C16 C17 119.1(8)
O8 C16 C17 119.0(7)
C3 C2 O2 123.3(7)
C3 C2 C1 120.1(7)
O2 C2 C1 116.5(6)
C24 C25 C26 116.3(6)
C24 C25 C28 121.1(6)
C26 C25 C28 122.6(6)
C3 C4 C5 118.2(6)
C3 C4 C7 120.1(6)
C5 C4 C7 121.6(7)
C25 C28 C38 111.9(6)
C25 C28 C6 111.3(5)
C38 C28 C6 112.5(5)
C25 C28 H40 106.9
C38 C28 H40 106.9
C6 C28 H40 106.9
N1 C42 C41 113.3(6)
N1 C42 H41A 108.9
C41 C42 H41A 108.9
N1 C42 H41B 108.9
C41 C42 H41B 108.9
H41A C42 H41B 107.7
C27 C26 C25 123.5(7)
C27 C26 H42 118.2
C25 C26 H42 118.2
C63 C62 C67 120.0(7)
C63 C62 C51 116.5(7)
C67 C62 C51 123.4(7)
C10 O6 H6A 109.5
C22 C27 C26 117.5(7)
C22 C27 C21 121.8(6)
C26 C27 C21 120.7(7)
O9 C17 C18 120.7(7)
O9 C17 C16 118.6(7)
C18 C17 C16 120.7(7)
N2 C60 C61 113.6(6)
N2 C60 H47A 108.8
C61 C60 H47A 108.8
N2 C60 H47B 108.8
C61 C60 H47B 108.8
H47A C60 H47B 107.7
N2 C58 C59 112.7(6)
N2 C58 H48A 109.0
C59 C58 H48A 109.0
N2 C58 H48B 109.0
C59 C58 H48B 109.0
H48A C58 H48B 107.8
C9 O5 H49 109.5
C25 C24 O12 120.3(6)
C25 C24 C23 121.4(7)
O12 C24 C23 118.3(7)
C62 C67 C66 118.1(9)
C62 C67 C68 121.1(7)
C66 C67 C68 120.7(9)
C13 C7 C29 112.6(6)
C13 C7 C4 109.6(5)
C29 C7 C4 115.0(6)
C13 C7 H52 106.4
C29 C7 H52 106.4
C4 C7 H52 106.4
C19 C20 C15 115.6(7)
C19 C20 C14 122.2(9)
C15 C20 C14 122.2(8)
C19 C18 C17 118.0(7)
C19 C18 C21 123.7(7)
C17 C18 C21 118.2(7)
O4 C8 C9 118.1(8)
O4 C8 C13 122.1(7)
C9 C8 C13 119.8(8)
C13 C12 C11 123.2(8)
C13 C12 H56 118.4
C11 C12 H56 118.4
C42 C41 H57A 109.5
C42 C41 H57B 109.5
H57A C41 H57B 109.5
C42 C41 H57C 109.5
H57A C41 H57C 109.5
H57B C41 H57C 109.5
C38 C39 C40 111.7(7)
C38 C39 H58A 109.3
C40 C39 H58A 109.3
C38 C39 H58B 109.3
C40 C39 H58B 109.3
H58A C39 H58B 107.9
C35 C21 C18 114.7(7)
C35 C21 C27 113.1(6)
C18 C21 C27 108.8(6)
C35 C21 H59 106.6
C18 C21 H59 106.6
C27 C21 H59 106.6
C10 C11 C12 115.3(8)
C10 C11 C14 122.4(9)
C12 C11 C14 122.2(10)
C62 C63 C64 120.2(10)
C62 C63 H62 119.9
C64 C63 H62 119.9
O14 C68 O15 120.4(9)
O14 C68 C67 124.4(8)
O15 C68 C67 115.2(8)
C18 C19 C20 124.1(8)
C18 C19 H64 118.0
C20 C19 H64 118.0
O11 C23 C22 122.5(7)
O11 C23 C24 117.9(8)
C22 C23 C24 119.5(7)
N1 C43 C44 111.7(8)
N1 C43 H66A 109.3
C44 C43 H66A 109.3
N1 C43 H66B 109.3
C44 C43 H66B 109.3
H66A C43 H66B 107.9
C39 C40 H67A 109.5
C39 C40 H67B 109.5
H67A C40 H67B 109.5
C39 C40 H67C 109.5
H67A C40 H67C 109.5
H67B C40 H67C 109.5
C16 C15 O7 116.1(8)
C16 C15 C20 122.4(8)
O7 C15 C20 121.4(8)
C10 C9 O5 118.3(8)
C10 C9 C8 121.2(9)
O5 C9 C8 120.3(9)
C32 C14 C11 112.0(9)
C32 C14 C20 117.2(10)
C11 C14 C20 112.0(7)
C32 C14 H70 104.7
C11 C14 H70 104.7
C20 C14 H70 104.7
C30 C29 C7 114.5(7)
C30 C29 H72A 108.6
C7 C29 H72A 108.6
C30 C29 H72B 108.6
C7 C29 H72B 108.6
H72A C29 H72B 107.6
C58 C59 H73A 109.5
C58 C59 H73B 109.5
H73A C59 H73B 109.5
C58 C59 H73C 109.5
H73A C59 H73C 109.5
H73B C59 H73C 109.5
C65 C66 C67 120.2(10)
C65 C66 H75 119.9
C67 C66 H75 119.9
C65 C64 C63 119.4(10)
C65 C64 H76 120.3
C63 C64 H76 120.3
C14 C32 C33 111.0(12)
C14 C32 H77A 109.4
C33 C32 H77A 109.4
C14 C32 H77B 109.4
C33 C32 H77B 109.4
H77A C32 H77B 108.0
C60 C61 H78A 109.5
C60 C61 H78B 109.5
H78A C61 H78B 109.5
C60 C61 H78C 109.5
H78A C61 H78C 109.5
H78B C61 H78C 109.5
C9 C10 C11 122.5(8)
C9 C10 O6 119.8(10)
C11 C10 O6 117.7(10)
C36 C35 C21 111.5(8)
C36 C35 H80A 109.3
C21 C35 H80A 109.3
C36 C35 H80B 109.3
C21 C35 H80B 109.3
H80A C35 H80B 108.0
C64 C65 C66 121.9(10)
C64 C65 H81 119.0
C66 C65 H81 119.0
C43 C44 H82A 109.5
C43 C44 H82B 109.5
H82A C44 H82B 109.5
C43 C44 H82C 109.5
H82A C44 H82C 109.5
H82B C44 H82C 109.5
C31 C30 C31A 112.5(14)
C31 C30 C29 112.6(9)
C31A C30 C29 119.8(14)
C31 C30 H30A 109.1
C31A C30 H30A 91.3
C29 C30 H30A 109.1
C31 C30 H30B 109.1
C31A C30 H30B 17.0
C29 C30 H30B 109.1
H30A C30 H30B 107.8
C37 C36 C35 118.2(13)
C37 C36 H4A 107.8
C35 C36 H4A 107.8
C37 C36 H4B 107.8
C35 C36 H4B 107.8
H4A C36 H4B 107.1
C33 C34 H7A 109.5
C33 C34 H7B 109.5
H7A C34 H7B 109.5
C33 C34 H7C 109.5
H7A C34 H7C 109.5
H7B C34 H7C 109.5
C36 C37 H37A 109.5
C36 C37 H37B 109.5
H37A C37 H37B 109.5
C36 C37 H37C 109.5
H37A C37 H37C 109.5
H37B C37 H37C 109.5
C34 C33 C32 110.3(15)
C34 C33 H1 109.6
C32 C33 H1 109.6
C34 C33 H6B 109.6
C32 C33 H6B 109.6
H1 C33 H6B 108.1
C30 C31A H31A 109.5
C30 C31A H31B 109.5
H31A C31A H31B 109.5
C30 C31A H31C 109.5
H31A C31A H31C 109.5
H31B C31A H31C 109.5
C30 C31 H31D 109.5
C30 C31 H31E 109.5
H31D C31 H31E 109.5
C30 C31 H31F 109.5
H31D C31 H31F 109.5
H31E C31 H31F 109.5
N1A C2A C3A 159(3)

loop_
_geom_bond_atom_site_label_1
_geom_bond_atom_site_label_2
_geom_bond_distance
O13 C57 1.368(7)
O13 C45 1.370(7)
O9 C17 1.362(8)
O9 H2 0.8400
O1 C1 1.378(8)
O1 H3 0.8400
O12 C24 1.392(8)
O12 H4 0.8402
O14 C68 1.208(9)
O8 C16 1.380(8)
O8 H6 0.8683
N2 C55 1.359(8)
N2 C60 1.470(9)
N2 C58 1.475(8)
C52 C53 1.394(9)
C52 C57 1.395(9)
C52 C51 1.406(9)
C57 C56 1.362(9)
C50 C51 1.383(9)
C50 C45 1.413(9)
C50 C49 1.421(9)
O4 C8 1.360(9)
O4 H11 0.8393
C56 C55 1.413(9)
C56 H12 0.9500
N1 C47 1.359(8)
N1 C42 1.457(9)
N1 C43 1.467(9)
C51 C62 1.501(9)
O3 C3 1.371(8)
O3 H15 0.8400
C22 C27 1.358(10)
C22 C23 1.366(10)
C22 O10 1.383(8)
C45 C46 1.357(8)
C6 C1 1.387(10)
C6 C5 1.390(9)
C6 C28 1.521(9)
O10 H19 0.8426
C1 C2 1.394(10)
C13 C12 1.388(10)
C13 C8 1.397(11)
C13 C7 1.523(10)
C49 C48 1.343(8)
C49 H22 0.9500
O11 C23 1.354(8)
O11 H23 0.8400
C46 C47 1.415(9)
C46 H24 0.9500
C54 C53 1.355(9)
C54 C55 1.414(9)
C54 H25 0.9500
C48 C47 1.422(9)
C48 H26 0.9500
C3 C2 1.365(9)
C3 C4 1.372(9)
O7 C15 1.380(9)
O7 H28 0.8400
C5 C4 1.393(9)
C5 H31 0.9500
C38 C28 1.514(10)
C38 C39 1.523(10)
C38 H32A 0.9900
C38 H32B 0.9900
C53 H33 0.9500
O2 C2 1.373(8)
O2 H34 0.8400
C16 C15 1.365(11)
C16 C17 1.384(10)
C25 C24 1.375(10)
C25 C26 1.393(9)
C25 C28 1.509(9)
C4 C7 1.532(9)
C28 H40 1.0000
C42 C41 1.500(10)
C42 H41A 0.9900
C42 H41B 0.9900
C26 C27 1.389(9)
C26 H42 0.9500
C62 C63 1.396(11)
C62 C67 1.400(11)
O6 C10 1.403(10)
O6 H6A 0.8400
C27 C21 1.549(10)
C17 C18 1.376(10)
C60 C61 1.499(10)
C60 H47A 0.9900
C60 H47B 0.9900
C58 C59 1.506(10)
C58 H48A 0.9900
C58 H48B 0.9900
O5 C9 1.371(11)
O5 H49 0.8400
C24 C23 1.397(10)
C67 C66 1.402(11)
C67 C68 1.447(12)
C7 C29 1.526(10)
C7 H52 1.0000
C20 C19 1.382(11)
C20 C15 1.392(11)
C20 C14 1.503(11)
C18 C19 1.363(10)
C18 C21 1.538(10)
C8 C9 1.376(11)
C12 C11 1.411(11)
C12 H56 0.9500
C41 H57A 0.9800
C41 H57B 0.9800
C41 H57C 0.9800
C39 C40 1.525(11)
C39 H58A 0.9900
C39 H58B 0.9900
C21 C35 1.538(11)
C21 H59 1.0000
O15 C68 1.339(10)
C11 C10 1.395(13)
C11 C14 1.490(12)
C63 C64 1.396(12)
C63 H62 0.9500
C19 H64 0.9500
C43 C44 1.477(13)
C43 H66A 0.9900
C43 H66B 0.9900
C40 H67A 0.9800
C40 H67B 0.9800
C40 H67C 0.9800
C9 C10 1.346(13)
C14 C32 1.432(16)
C14 H70 1.0000
C29 C30 1.521(10)
C29 H72A 0.9900
C29 H72B 0.9900
C59 H73A 0.9800
C59 H73B 0.9800
C59 H73C 0.9800
C66 C65 1.381(14)
C66 H75 0.9500
C64 C65 1.344(15)
C64 H76 0.9500
C32 C33 1.583(17)
C32 H77A 0.9900
C32 H77B 0.9900
C61 H78A 0.9800
C61 H78B 0.9800
C61 H78C 0.9800
C35 C36 1.509(13)
C35 H80A 0.9900
C35 H80B 0.9900
C65 H81 0.9500
C44 H82A 0.9800
C44 H82B 0.9800
C44 H82C 0.9800
C30 C31 1.410(15)
C30 C31A 1.44(3)
C30 H30A 0.9900
C30 H30B 0.9900
C36 C37 1.382(16)
C36 H4A 0.9900
C36 H4B 0.9900
C34 C33 1.238(18)
C34 H7A 0.9800
C34 H7B 0.9800
C34 H7C 0.9800
C37 H37A 0.9800
C37 H37B 0.9800
C37 H37C 0.9800
C33 H1 0.9900
C33 H6B 0.9900
C31A H31A 0.9800
C31A H31B 0.9800
C31A H31C 0.9800
C31 H31D 0.9800
C31 H31E 0.9800
C31 H31F 0.9800
C2A N1A 1.27(4)
C2A C3A 1.32(4)
C3A H3A1 0.9800
C3A H3A2 0.9800
C3A H3A3 0.9800

loop_
_geom_torsion_atom_site_label_1
_geom_torsion_atom_site_label_2
_geom_torsion_atom_site_label_3
_geom_torsion_atom_site_label_4
_geom_torsion
C45 O13 C57 C56 176.1(5)
C45 O13 C57 C52 -2.2(8)
C53 C52 C57 C56 2.3(9)
C51 C52 C57 C56 -175.8(6)
C53 C52 C57 O13 -179.5(5)
C51 C52 C57 O13 2.3(9)
O13 C57 C56 C55 -178.9(5)
C52 C57 C56 C55 -0.7(9)
C45 C50 C51 C52 -0.9(9)
C49 C50 C51 C52 179.5(6)
C45 C50 C51 C62 -178.4(6)
C49 C50 C51 C62 2.0(10)
C53 C52 C51 C50 -178.8(6)
C57 C52 C51 C50 -0.8(9)
C53 C52 C51 C62 -1.2(10)
C57 C52 C51 C62 176.7(6)
C57 O13 C45 C46 179.7(5)
C57 O13 C45 C50 0.5(8)
C51 C50 C45 C46 -178.2(6)
C49 C50 C45 C46 1.5(9)
C51 C50 C45 O13 1.0(9)
C49 C50 C45 O13 -179.3(5)
C5 C6 C1 O1 -179.2(6)
C28 C6 C1 O1 -0.4(9)
C5 C6 C1 C2 2.2(9)
C28 C6 C1 C2 -179.1(6)
C51 C50 C49 C48 178.3(6)
C45 C50 C49 C48 -1.3(9)
O13 C45 C46 C47 -179.7(5)
C50 C45 C46 C47 -0.4(10)
C50 C49 C48 C47 0.1(10)
C42 N1 C47 C46 175.5(6)
C43 N1 C47 C46 -4.3(10)
C42 N1 C47 C48 -4.9(10)
C43 N1 C47 C48 175.3(7)
C45 C46 C47 N1 178.8(6)
C45 C46 C47 C48 -0.8(9)
C49 C48 C47 N1 -178.7(6)
C49 C48 C47 C46 1.0(9)
C60 N2 C55 C56 0.9(9)
C58 N2 C55 C56 -175.4(6)
C60 N2 C55 C54 -179.9(6)
C58 N2 C55 C54 3.9(9)
C57 C56 C55 N2 177.1(6)
C57 C56 C55 C54 -2.2(9)
C53 C54 C55 N2 -175.9(6)
C53 C54 C55 C56 3.4(9)
C1 C6 C5 C4 -2.1(9)
C28 C6 C5 C4 179.1(6)
C55 C54 C53 C52 -1.8(10)
C57 C52 C53 C54 -1.1(9)
C51 C52 C53 C54 176.9(6)
O3 C3 C2 O2 2.6(10)
C4 C3 C2 O2 179.6(6)
O3 C3 C2 C1 -178.3(6)
C4 C3 C2 C1 -1.3(10)
O1 C1 C2 C3 -179.2(6)
C6 C1 C2 C3 -0.5(10)
O1 C1 C2 O2 -0.1(9)
C6 C1 C2 O2 178.6(6)
C2 C3 C4 C5 1.3(9)
O3 C3 C4 C5 178.3(5)
C2 C3 C4 C7 -177.0(6)
O3 C3 C4 C7 0.0(9)
C6 C5 C4 C3 0.4(9)
C6 C5 C4 C7 178.8(6)
C24 C25 C28 C38 -131.2(7)
C26 C25 C28 C38 48.0(8)
C24 C25 C28 C6 102.0(7)
C26 C25 C28 C6 -78.8(8)
C39 C38 C28 C25 61.4(8)
C39 C38 C28 C6 -172.4(6)
C1 C6 C28 C25 -82.8(8)
C5 C6 C28 C25 95.9(7)
C1 C6 C28 C38 150.7(6)
C5 C6 C28 C38 -30.6(8)
C47 N1 C42 C41 82.9(8)
C43 N1 C42 C41 -97.3(7)
C24 C25 C26 C27 1.3(10)
C28 C25 C26 C27 -177.9(6)
C50 C51 C62 C63 88.0(8)
C52 C51 C62 C63 -89.5(8)
C50 C51 C62 C67 -89.4(8)
C52 C51 C62 C67 93.1(8)
C23 C22 C27 C26 1.0(11)
O10 C22 C27 C26 179.6(6)
C23 C22 C27 C21 -179.1(7)
O10 C22 C27 C21 -0.6(11)
C25 C26 C27 C22 -2.1(10)
C25 C26 C27 C21 178.1(6)
C15 C16 C17 O9 177.2(6)
O8 C16 C17 O9 -2.5(9)
C15 C16 C17 C18 -0.6(10)
O8 C16 C17 C18 179.7(6)
C55 N2 C60 C61 -84.5(8)
C58 N2 C60 C61 91.9(7)
C55 N2 C58 C59 -89.4(8)
C60 N2 C58 C59 94.2(8)
C26 C25 C24 O12 -179.4(6)
C28 C25 C24 O12 -0.2(10)
C26 C25 C24 C23 0.5(10)
C28 C25 C24 C23 179.7(6)
C63 C62 C67 C66 2.5(10)
C51 C62 C67 C66 179.9(6)
C63 C62 C67 C68 -178.0(7)
C51 C62 C67 C68 -0.6(10)
C12 C13 C7 C29 -49.1(9)
C8 C13 C7 C29 131.3(8)
C12 C13 C7 C4 80.2(8)
C8 C13 C7 C4 -99.3(8)
C3 C4 C7 C13 82.5(8)
C5 C4 C7 C13 -95.8(8)
C3 C4 C7 C29 -149.5(6)
C5 C4 C7 C29 32.2(9)
O9 C17 C18 C19 -176.7(6)
C16 C17 C18 C19 1.0(10)
O9 C17 C18 C21 2.0(10)
C16 C17 C18 C21 179.7(6)
C12 C13 C8 O4 177.6(6)
C7 C13 C8 O4 -2.9(11)
C12 C13 C8 C9 -1.0(11)
C7 C13 C8 C9 178.5(7)
C8 C13 C12 C11 2.4(11)
C7 C13 C12 C11 -177.1(7)
C28 C38 C39 C40 177.5(6)
C19 C18 C21 C35 33.5(10)
C17 C18 C21 C35 -145.1(7)
C19 C18 C21 C27 -94.3(8)
C17 C18 C21 C27 87.1(7)
C22 C27 C21 C35 131.1(8)
C26 C27 C21 C35 -49.1(10)
C22 C27 C21 C18 -100.2(8)
C26 C27 C21 C18 79.6(8)
C13 C12 C11 C10 0.5(11)
C13 C12 C11 C14 -177.5(7)
C67 C62 C63 C64 0.0(11)
C51 C62 C63 C64 -177.5(7)
C62 C67 C68 O14 4.5(11)
C66 C67 C68 O14 -176.0(7)
C62 C67 C68 O15 -175.6(6)
C66 C67 C68 O15 3.9(10)
C17 C18 C19 C20 -0.6(11)
C21 C18 C19 C20 -179.3(7)
C15 C20 C19 C18 -0.1(11)
C14 C20 C19 C18 179.1(7)
C27 C22 C23 O11 177.7(7)
O10 C22 C23 O11 -1.0(11)
C27 C22 C23 C24 0.7(11)
O10 C22 C23 C24 -178.0(6)
C25 C24 C23 O11 -178.6(7)
O12 C24 C23 O11 1.3(11)
C25 C24 C23 C22 -1.4(11)
O12 C24 C23 C22 178.4(7)
C47 N1 C43 C44 88.0(9)
C42 N1 C43 C44 -91.8(8)
O8 C16 C15 O7 -0.9(10)
C17 C16 C15 O7 179.5(6)
O8 C16 C15 C20 179.4(6)
C17 C16 C15 C20 -0.2(11)
C19 C20 C15 C16 0.6(11)
C14 C20 C15 C16 -178.7(7)
C19 C20 C15 O7 -179.1(7)
C14 C20 C15 O7 1.7(11)
O4 C8 C9 C10 178.0(8)
C13 C8 C9 C10 -3.4(14)
O4 C8 C9 O5 3.6(13)
C13 C8 C9 O5 -177.8(8)
C10 C11 C14 C32 -127.7(11)
C12 C11 C14 C32 50.1(12)
C10 C11 C14 C20 98.2(10)
C12 C11 C14 C20 -84.0(11)
C19 C20 C14 C32 -37.8(12)
C15 C20 C14 C32 141.3(10)
C19 C20 C14 C11 93.7(11)
C15 C20 C14 C11 -87.1(10)
C13 C7 C29 C30 -172.0(6)
C4 C7 C29 C30 61.5(9)
C62 C67 C66 C65 -2.5(11)
C68 C67 C66 C65 178.0(8)
C62 C63 C64 C65 -2.7(13)
C11 C14 C32 C33 161.6(10)
C20 C14 C32 C33 -66.9(14)
O5 C9 C10 C11 -178.9(9)
C8 C9 C10 C11 6.6(15)
O5 C9 C10 O6 -1.4(14)
C8 C9 C10 O6 -175.9(9)
C12 C11 C10 C9 -5.0(13)
C14 C11 C10 C9 173.0(9)
C12 C11 C10 O6 177.4(7)
C14 C11 C10 O6 -4.6(13)
C18 C21 C35 C36 69.6(11)
C27 C21 C35 C36 -164.8(9)
C63 C64 C65 C66 2.7(15)
C67 C66 C65 C64 -0.1(14)
C7 C29 C30 C31 -174.0(9)
C7 C29 C30 C31A 50.2(16)
C21 C35 C36 C37 88.0(14)
C14 C32 C33 C34 -169.0(17)
